data_7239729
loop_
_publ_author_name
'Wang, Jun'
'Chen, Ning-Ning'
'Zhang, Chen'
'Jia, Li-Yong'
'Fan, Liming'

_publ_section_title
;
 Functional group induced structural diversities and photocatalytic,
 magnetic and luminescence sensing properties of four cobalt(ii)
 coordination polymers based on 1,3,5-tris(2-methylimidazol-1-yl)benzene
;
_journal_issue 4
_journal_name_full CrystEngComm
_journal_page_first 811
_journal_page_last 820
_journal_paper_doi 10.1039/C9CE01474H
_journal_volume 22
_journal_year 2020
_chemical_formula_sum 'C17 H14 Co N4 O4'
_chemical_formula_weight 397.25
_space_group_crystal_system orthorhombic
_space_group_IT_number 40
_space_group_name_Hall 'A 2 -2a'
_space_group_name_H-M_alt 'A m a 2'
_atom_sites_solution_hydrogens geom
_audit_creation_method SHELXL-2014
_audit_update_record
;
2019-08-17 deposited with the CCDC.	2019-12-05 downloaded from the CCDC.
;
_cell_angle_alpha 90
_cell_angle_beta 90
_cell_angle_gamma 90
_cell_formula_units_Z 8
_cell_length_a 33.563(19)
_cell_length_b 12.204(4)
_cell_length_c 10.119(4)
_cell_measurement_reflns_used 9770
_cell_measurement_temperature 293(2)
_cell_measurement_theta_max 27.57
_cell_measurement_theta_min 2.89
_cell_volume 4145(3)
_computing_structure_refinement 'SHELXL-2014 (Sheldrick, 2014)'
_diffrn_ambient_temperature 293(2)
_diffrn_measured_fraction_theta_full 0.996
_diffrn_measured_fraction_theta_max 0.995
_diffrn_measurement_device_type 'Bruker APEX-II CCD'
_diffrn_measurement_method '\f and \w scans'
_diffrn_radiation_type MoK\a
_diffrn_radiation_wavelength 0.71073
_diffrn_reflns_av_R_equivalents 0.0333
_diffrn_reflns_av_unetI/netI 0.0158
_diffrn_reflns_Laue_measured_fraction_full 0.996
_diffrn_reflns_Laue_measured_fraction_max 0.995
_diffrn_reflns_limit_h_max 43
_diffrn_reflns_limit_h_min -43
_diffrn_reflns_limit_k_max 15
_diffrn_reflns_limit_k_min -15
_diffrn_reflns_limit_l_max 13
_diffrn_reflns_limit_l_min -13
_diffrn_reflns_number 81015
_diffrn_reflns_point_group_measured_fraction_full 0.997
_diffrn_reflns_point_group_measured_fraction_max 0.997
_diffrn_reflns_theta_full 25.242
_diffrn_reflns_theta_max 27.549
_diffrn_reflns_theta_min 2.883
_exptl_absorpt_coefficient_mu 0.854
_exptl_absorpt_correction_T_max 0.858
_exptl_absorpt_correction_T_min 0.836
_exptl_absorpt_correction_type multi-scan
_exptl_absorpt_process_details 'SADABS; Bruker, 2008'
_exptl_crystal_colour red
_exptl_crystal_density_diffrn 1.273
_exptl_crystal_description block
_exptl_crystal_F_000 1624
_exptl_crystal_size_max 0.210
_exptl_crystal_size_mid 0.190
_exptl_crystal_size_min 0.170
_refine_diff_density_max 0.570
_refine_diff_density_min -0.356
_refine_diff_density_rms 0.066
_refine_ls_abs_structure_details
;
 Refined as an inversion twin.
;
_refine_ls_abs_structure_Flack 0.06(3)
_refine_ls_extinction_method none
_refine_ls_goodness_of_fit_ref 1.057
_refine_ls_hydrogen_treatment constr
_refine_ls_matrix_type full
_refine_ls_number_parameters 259
_refine_ls_number_reflns 4853
_refine_ls_number_restraints 751
_refine_ls_restrained_S_all 1.023
_refine_ls_R_factor_all 0.0407
_refine_ls_R_factor_gt 0.0374
_refine_ls_shift/su_max 0.003
_refine_ls_shift/su_mean 0.000
_refine_ls_structure_factor_coef Fsqd
_refine_ls_weighting_details 'w=1/[\s^2^(Fo^2^)+(0.0525P)^2^+8.0281P] where P=(Fo^2^+2Fc^2^)/3'
_refine_ls_weighting_scheme calc
_refine_ls_wR_factor_gt 0.1016
_refine_ls_wR_factor_ref 0.1036
_reflns_Friedel_coverage 0.897
_reflns_Friedel_fraction_full 0.999
_reflns_Friedel_fraction_max 0.998
_reflns_number_gt 4531
_reflns_number_total 4853
_reflns_threshold_expression 'I > 2\s(I)'
_cod_data_source_file c9ce01474h2.cif
_cod_data_source_block 1_b_sq
_cod_depositor_comments
;Adding full bibliography for 7239726--7239729.cif.

 Adding full bibliography for 7239726--7239729.cif.
;
_cod_database_code 7239729
_shelx_space_group_comment
;
The symmetry employed for this shelxl refinement is uniquely defined
by the following loop, which should always be used as a source of
symmetry information in preference to the above space-group names.
They are only intended as comments.
;
_shelx_estimated_absorpt_t_min 0.841
_shelx_estimated_absorpt_t_max 0.868
_shelxl_version_number 2014-3

loop_
_space_group_symop_operation_xyz
'x, y, z'
'-x, -y, z'
'x+1/2, -y, z'
'-x+1/2, y, z'
'x, y+1/2, z+1/2'
'-x, -y+1/2, z+1/2'
'x+1/2, -y+1/2, z+1/2'
'-x+1/2, y+1/2, z+1/2'

loop_
_atom_site_label
_atom_site_type_symbol
_atom_site_fract_x
_atom_site_fract_y
_atom_site_fract_z
_atom_site_U_iso_or_equiv
_atom_site_adp_type
_atom_site_occupancy
_atom_site_site_symmetry_order
_atom_site_calc_flag
_atom_site_refinement_flags_posn
_atom_site_refinement_flags_adp
_atom_site_refinement_flags_occupancy
_atom_site_disorder_assembly
_atom_site_disorder_group
Co1 Co 0.43823(2) 0.55462(3) 0.59489(10) 0.02266(13) Uani 1 1 d . U . . .
N1 N 0.48448(8) 0.16970(19) 0.0966(5) 0.0210(5) Uani 1 1 d . U . . .
H1AA H 0.4996 0.1572 0.1672 0.025 Uiso 1 1 calc R U . . .
H1AB H 0.4996 0.1589 0.0254 0.025 Uiso 1 1 calc R U . . .
O1 O 0.44080(12) 0.6064(4) -0.1489(4) 0.0369(11) Uani 1 1 d . U . . .
C1 C 0.47226(8) 0.2828(2) 0.0986(5) 0.0170(5) Uani 1 1 d . U . . .
O2 O 0.45148(15) 0.4529(3) -0.2562(4) 0.0301(9) Uani 1 1 d . U . . .
C2 C 0.46642(13) 0.3371(4) -0.0216(4) 0.0160(8) Uani 1 1 d . U . . .
H2 H 0.4706 0.3006 -0.1010 0.019 Uiso 1 1 calc R U . . .
N2 N 0.38227(9) 0.6176(3) 0.6023(5) 0.0324(6) Uani 1 1 d . U . . .
O3 O 0.43704(13) 0.6021(4) 0.3511(4) 0.0391(12) Uani 1 1 d . U . . .
N3 N 0.32247(11) 0.6671(4) 0.6627(4) 0.0393(9) Uani 1 1 d . U . . .
C3 C 0.45428(15) 0.4470(4) -0.0215(5) 0.0192(10) Uani 1 1 d . U . . .
C6 C 0.46468(14) 0.3362(4) 0.2165(4) 0.0209(9) Uani 1 1 d . U . . .
H6 H 0.4678 0.2992 0.2961 0.025 Uiso 1 1 calc R U . . .
C5 C 0.45235(16) 0.4456(4) 0.2163(5) 0.0189(10) Uani 1 1 d . U . . .
C4 C 0.44725(9) 0.5003(2) 0.0992(6) 0.0207(5) Uani 1 1 d . U . . .
H4 H 0.4391 0.5732 0.0998 0.025 Uiso 1 1 calc R U . . .
O4 O 0.45071(15) 0.4459(3) 0.4514(4) 0.0293(9) Uani 1 1 d . U . . .
C7 C 0.44604(17) 0.4999(5) 0.3471(5) 0.0225(10) Uani 1 1 d . U . . .
C9 C 0.35269(14) 0.5947(4) 0.6825(5) 0.0381(9) Uani 1 1 d . U . . .
C8 C 0.44849(18) 0.5091(5) -0.1487(4) 0.0215(9) Uani 1 1 d . U . . .
C10 C 0.37088(15) 0.7052(5) 0.5279(6) 0.0518(13) Uani 1 1 d . U . . .
H10 H 0.3862 0.7380 0.4624 0.062 Uiso 1 1 calc R U . . .
C11 C 0.33332(15) 0.7378(5) 0.5642(5) 0.0552(14) Uani 1 1 d . U . . .
H11 H 0.3185 0.7954 0.5295 0.066 Uiso 1 1 calc R U . . .
C12 C 0.3497(2) 0.5023(6) 0.7765(7) 0.0713(19) Uani 1 1 d . U . . .
H12A H 0.3221 0.4871 0.7943 0.107 Uiso 1 1 calc R U . . .
H12B H 0.3629 0.5213 0.8574 0.107 Uiso 1 1 calc R U . . .
H12C H 0.3620 0.4386 0.7389 0.107 Uiso 1 1 calc R U . . .
C13 C 0.2500 0.6633(6) 0.6633(7) 0.0384(13) Uani 1 2 d S TU P . .
H13 H 0.2500 0.6519 0.5725 0.046 Uiso 1 2 calc R U P . .
C14 C 0.28567(15) 0.6724(5) 0.7355(5) 0.0433(10) Uani 1 1 d . U . . .
C15 C 0.28626(17) 0.6929(5) 0.8681(5) 0.0502(12) Uani 1 1 d . U . . .
H15 H 0.3103 0.6992 0.9132 0.060 Uiso 1 1 calc R U . . .
C16 C 0.2500 0.7043(8) 0.9346(8) 0.0589(18) Uani 1 2 d S TU P . .
N4 N 0.2441(3) 0.7332(8) 1.0698(5) 0.066(3) Uani 0.5 1 d DG U P A -1
C17 C 0.2706(2) 0.8072(8) 1.1330(8) 0.071(3) Uani 0.5 1 d DG U P A -1
H17 H 0.2916 0.8445 1.0930 0.085 Uiso 0.5 1 calc R U P A -1
C18 C 0.2595(3) 0.8143(10) 1.2682(8) 0.078(3) Uani 0.5 1 d DG U P A -1
H18 H 0.2719 0.8571 1.3322 0.093 Uiso 0.5 1 calc R U P A -1
N5 N 0.2262(3) 0.7447(10) 1.2884(6) 0.086(3) Uani 0.5 1 d DG U P A -1
C19 C 0.2167(2) 0.6946(7) 1.1658(8) 0.073(3) Uani 0.5 1 d DG U P A -1
C20 C 0.1829(4) 0.6158(12) 1.1474(16) 0.091(4) Uani 0.5 1 d D U P A -1
H20A H 0.1587 0.6557 1.1329 0.137 Uiso 0.5 1 calc R U P A -1
H20B H 0.1803 0.5712 1.2251 0.137 Uiso 0.5 1 calc R U P A -1
H20C H 0.1882 0.5698 1.0724 0.137 Uiso 0.5 1 calc R U P A -1

loop_
_atom_site_aniso_label
_atom_site_aniso_U_11
_atom_site_aniso_U_22
_atom_site_aniso_U_33
_atom_site_aniso_U_23
_atom_site_aniso_U_13
_atom_site_aniso_U_12
Co1 0.0382(2) 0.0167(2) 0.01309(19) 0.0000(3) 0.0004(3) 0.00646(16)
N1 0.0328(13) 0.0176(11) 0.0128(10) 0.0075(19) 0.0009(19) 0.0093(10)
O1 0.066(3) 0.020(2) 0.024(2) 0.0110(15) 0.0059(16) 0.0124(16)
C1 0.0217(12) 0.0153(11) 0.0139(11) -0.0020(19) 0.0024(19) 0.0014(9)
O2 0.054(2) 0.023(2) 0.0129(18) 0.0015(13) 0.0034(18) 0.0102(16)
C2 0.0257(19) 0.0128(19) 0.0094(16) -0.0030(14) 0.0008(15) 0.0028(17)
N2 0.0338(14) 0.0390(15) 0.0244(15) 0.001(2) -0.004(2) 0.0039(12)
O3 0.071(3) 0.025(2) 0.021(2) -0.0048(15) 0.0004(16) 0.0131(17)
N3 0.0314(18) 0.046(2) 0.040(2) 0.0049(18) -0.0055(16) 0.0016(17)
C3 0.026(2) 0.018(2) 0.0133(19) 0.0012(14) 0.0027(19) 0.0023(16)
C6 0.026(2) 0.024(2) 0.0125(16) -0.0009(16) -0.0010(16) 0.0026(18)
C5 0.027(2) 0.017(2) 0.0129(18) -0.0028(14) 0.0020(19) -0.0005(16)
C4 0.0325(14) 0.0156(12) 0.0140(12) -0.004(2) 0.000(2) 0.0033(10)
O4 0.051(2) 0.027(2) 0.0105(17) -0.0029(12) 0.0021(17) 0.0035(16)
C7 0.031(2) 0.020(2) 0.017(2) -0.0034(17) -0.0014(16) 0.0056(18)
C9 0.041(2) 0.041(2) 0.033(2) 0.0017(18) 0.0027(18) 0.0038(19)
C8 0.034(2) 0.021(2) 0.0090(18) 0.0013(16) 0.0009(16) -0.0004(19)
C10 0.033(2) 0.061(3) 0.061(3) 0.027(3) -0.004(2) 0.005(2)
C11 0.034(2) 0.068(3) 0.064(4) 0.034(3) -0.004(2) 0.008(2)
C12 0.079(4) 0.062(4) 0.073(4) 0.035(3) 0.028(3) 0.026(3)
C13 0.031(3) 0.052(3) 0.032(3) 0.001(3) 0.000 0.000
C14 0.037(2) 0.052(3) 0.041(2) 0.001(2) -0.0039(18) 0.004(2)
C15 0.047(2) 0.060(3) 0.045(3) -0.008(2) -0.010(2) 0.008(2)
C16 0.061(4) 0.081(4) 0.035(3) -0.003(3) 0.000 0.000
N4 0.058(7) 0.100(5) 0.041(4) -0.011(4) 0.010(4) 0.003(5)
C17 0.061(5) 0.101(6) 0.051(5) -0.006(4) -0.001(4) -0.008(5)
C18 0.068(7) 0.115(7) 0.050(4) -0.010(5) 0.004(4) -0.004(5)
N5 0.079(7) 0.132(9) 0.047(5) -0.017(6) 0.003(5) -0.011(6)
C19 0.065(5) 0.110(6) 0.045(4) -0.002(5) 0.008(4) -0.003(5)
C20 0.080(7) 0.122(8) 0.071(7) 0.010(7) 0.003(6) -0.010(6)

loop_
_atom_type_symbol
_atom_type_description
_atom_type_scat_dispersion_real
_atom_type_scat_dispersion_imag
_atom_type_scat_source
C C 0.0033 0.0016 'International Tables Vol C Tables 4.2.6.8 and 6.1.1.4'
H H 0.0000 0.0000 'International Tables Vol C Tables 4.2.6.8 and 6.1.1.4'
Co Co 0.3494 0.9721 'International Tables Vol C Tables 4.2.6.8 and 6.1.1.4'
N N 0.0061 0.0033 'International Tables Vol C Tables 4.2.6.8 and 6.1.1.4'
O O 0.0106 0.0060 'International Tables Vol C Tables 4.2.6.8 and 6.1.1.4'

loop_
_geom_angle_atom_site_label_1
_geom_angle_atom_site_label_2
_geom_angle_atom_site_label_3
_geom_angle
_geom_angle_site_symmetry_1
_geom_angle_site_symmetry_3
O2 Co1 O4 95.05(10) 1_556 .
O2 Co1 N2 114.36(19) 1_556 .
O4 Co1 N2 117.94(19) . .
O2 Co1 N1 104.19(17) 1_556 5
O4 Co1 N1 107.11(17) . 5
N2 Co1 N1 115.58(12) . 5
C1 N1 Co1 115.58(18) . 5_544
C1 N1 H1AA 108.4 . .
Co1 N1 H1AA 108.4 5_544 .
C1 N1 H1AB 108.4 . .
Co1 N1 H1AB 108.4 5_544 .
H1AA N1 H1AB 107.4 . .
C6 C1 C2 120.0(2) . .
C6 C1 N1 121.1(5) . .
C2 C1 N1 118.8(4) . .
C8 O2 Co1 106.7(3) . 1_554
C1 C2 C3 119.6(4) . .
C1 C2 H2 120.2 . .
C3 C2 H2 120.2 . .
C9 N2 C10 107.2(4) . .
C9 N2 Co1 129.9(3) . .
C10 N2 Co1 122.4(3) . .
C9 N3 C11 108.6(4) . .
C9 N3 C14 126.4(4) . .
C11 N3 C14 125.0(4) . .
C2 C3 C4 119.5(4) . .
C2 C3 C8 121.3(4) . .
C4 C3 C8 119.2(4) . .
C1 C6 C5 120.3(4) . .
C1 C6 H6 119.9 . .
C5 C6 H6 119.9 . .
C4 C5 C6 120.2(4) . .
C4 C5 C7 122.1(4) . .
C6 C5 C7 117.7(4) . .
C5 C4 C3 120.3(3) . .
C5 C4 H4 119.8 . .
C3 C4 H4 119.8 . .
C7 O4 Co1 103.6(3) . .
O4 C7 O3 120.9(4) . .
O4 C7 C5 119.6(5) . .
O3 C7 C5 119.5(4) . .
N2 C9 N3 109.6(4) . .
N2 C9 C12 127.7(5) . .
N3 C9 C12 122.6(5) . .
O1 C8 O2 122.4(4) . .
O1 C8 C3 121.3(4) . .
O2 C8 C3 116.3(5) . .
N2 C10 C11 109.7(5) . .
N2 C10 H10 125.1 . .
C11 C10 H10 125.1 . .
N3 C11 C10 104.9(4) . .
N3 C11 H11 127.6 . .
C10 C11 H11 127.6 . .
C9 C12 H12A 109.5 . .
C9 C12 H12B 109.5 . .
H12A C12 H12B 109.5 . .
C9 C12 H12C 109.5 . .
H12A C12 H12C 109.5 . .
H12B C12 H12C 109.5 . .
C14 C13 C14 116.7(6) . 4
C14 C13 H13 121.7 . .
C14 C13 H13 121.7 4 .
C15 C14 C13 122.5(5) . .
C15 C14 N3 119.9(5) . .
C13 C14 N3 117.5(5) . .
C14 C15 C16 118.6(5) . .
C14 C15 H15 120.7 . .
C16 C15 H15 120.7 . .
C15 C16 C15 121.1(7) 4 .
C15 C16 N4 111.5(5) 4 .
C15 C16 N4 127.3(6) . .
C17 N4 C19 108.0 . .
C17 N4 C16 120.2(7) . .
C19 N4 C16 131.6(7) . .
N4 C17 C18 108.0 . .
N4 C17 H17 126.0 . .
C18 C17 H17 126.0 . .
N5 C18 C17 108.0 . .
N5 C18 H18 126.0 . .
C17 C18 H18 126.0 . .
C18 N5 C19 108.0 . .
N5 C19 N4 108.0 . .
N5 C19 C20 123.7(9) . .
N4 C19 C20 128.3(9) . .
C19 C20 H20A 109.5 . .
C19 C20 H20B 109.5 . .
H20A C20 H20B 109.5 . .
C19 C20 H20C 109.5 . .
H20A C20 H20C 109.5 . .
H20B C20 H20C 109.5 . .

loop_
_geom_bond_atom_site_label_1
_geom_bond_atom_site_label_2
_geom_bond_distance
_geom_bond_site_symmetry_2
Co1 O2 2.002(4) 1_556
Co1 O4 2.011(4) .
Co1 N2 2.031(3) .
Co1 N1 2.093(3) 5
N1 C1 1.440(3) .
N1 Co1 2.093(3) 5_544
N1 H1AA 0.8900 .
N1 H1AB 0.8900 .
O1 C8 1.215(9) .
C1 C6 1.383(7) .
C1 C2 1.399(7) .
O2 C8 1.290(7) .
O2 Co1 2.002(4) 1_554
C2 C3 1.401(6) .
C2 H2 0.9300 .
N2 C9 1.313(6) .
N2 C10 1.363(6) .
O3 C7 1.284(9) .
N3 C9 1.360(6) .
N3 C11 1.368(6) .
N3 C14 1.439(6) .
C3 C4 1.405(7) .
C3 C8 1.506(7) .
C6 C5 1.398(7) .
C6 H6 0.9300 .
C5 C4 1.371(8) .
C5 C7 1.495(7) .
C4 H4 0.9300 .
O4 C7 1.254(7) .
C9 C12 1.479(7) .
C10 C11 1.372(7) .
C10 H10 0.9300 .
C11 H11 0.9300 .
C12 H12A 0.9600 .
C12 H12B 0.9600 .
C12 H12C 0.9600 .
C13 C14 1.407(6) .
C13 C14 1.407(6) 4
C13 H13 0.9300 .
C14 C15 1.365(8) .
C15 C16 1.398(7) .
C15 H15 0.9300 .
C16 C15 1.398(7) 4
C16 N4 1.426(9) .
N4 C17 1.4200 .
N4 C19 1.4200 .
C17 C18 1.4200 .
C17 H17 0.9300 .
C18 N5 1.4200 .
C18 H18 0.9300 .
N5 C19 1.4200 .
C19 C20 1.496(11) .
C20 H20A 0.9600 .
C20 H20B 0.9600 .
C20 H20C 0.9600 .
